data_2006978
loop_
_publ_author_name
'Miyazaki, Hiroki'
'Tsuchimoto, Masanobu'
'Ohba, Shigeru'

_publ_section_title <i>trans</i>-Bis(acetylacetonato-<i>O</i>,<i>O</i>')(3-methylpyridine-<i>N</i>)nitrocobalt(III)
_journal_issue 1
_journal_name_full 'Acta Crystallographica Section C'
_journal_page_first 46
_journal_page_last 47
_journal_paper_doi 10.1107/S0108270197012699
_journal_volume 54
_journal_year 1998
_chemical_formula_iupac '[Co (C5 H7 O2)2 (C6 H7 N) (N O2)]'
_chemical_formula_moiety 'C16 H21 Co N2 O6'
_chemical_formula_sum 'C16 H21 Co N2 O6'
_chemical_formula_weight 396.29
_chemical_name_systematic
;
trans-Bis(acetylacetonato)(3-methylpyridine)nitrocobalt(III)
;
_space_group_IT_number 62
_symmetry_cell_setting orthorhombic
_symmetry_space_group_name_Hall '-P 2ac 2n'
_symmetry_space_group_name_H-M 'P n m a'
_atom_type_scat_source 'International Tables for X-ray Crystallography (Vol. IV)'
_cell_angle_alpha 90.00
_cell_angle_beta 90.00
_cell_angle_gamma 90.00
_cell_formula_units_Z 4
_cell_length_a 13.451(3)
_cell_length_b 14.746(3)
_cell_length_c 9.402(3)
_cell_measurement_reflns_used 24
_cell_measurement_temperature 299
_cell_measurement_theta_max 15.0
_cell_measurement_theta_min 14.3
_cell_volume 1864.9(8)
_computing_cell_refinement ' AFC/MSC Diffractometer Control System'
_computing_data_collection ' AFC/MSC Diffractometer Control System (Rigaku Corporation, 1993)'
_computing_data_reduction 'local programs'
_computing_molecular_graphics CRYSTAN-GM
_computing_publication_material CRYSTAN-GM
_computing_structure_refinement CRYSTAN-GM
_computing_structure_solution ' CRYSTAN-GM (Edwards, Gilmore, Mackay & Stewart, 1996)'
_diffrn_measurement_device_type 'Rigaku AFC-5'
_diffrn_measurement_method \w
_diffrn_radiation_type 'Mo K\a'
_diffrn_radiation_wavelength 0.71073
_diffrn_reflns_av_R_equivalents 0
_diffrn_reflns_limit_h_max 18
_diffrn_reflns_limit_h_min 0
_diffrn_reflns_limit_k_max 20
_diffrn_reflns_limit_k_min 0
_diffrn_reflns_limit_l_max 13
_diffrn_reflns_limit_l_min 0
_diffrn_reflns_number 2815
_diffrn_reflns_theta_max 30.0
_diffrn_standards_decay_% 0
_diffrn_standards_interval_count 100
_diffrn_standards_number 3
_exptl_absorpt_coefficient_mu 0.953
_exptl_absorpt_correction_T_max 0.926
_exptl_absorpt_correction_T_min 0.885
_exptl_absorpt_correction_type integration
_exptl_absorpt_process_details '(Coppens, Leiserowitz & Rabinovich, 1965)'
_exptl_crystal_colour 'Dark red'
_exptl_crystal_density_diffrn 1.411
_exptl_crystal_density_method 'not measured'
_exptl_crystal_description Needle
_exptl_crystal_F_000 824
_exptl_crystal_size_max 0.9
_exptl_crystal_size_mid 0.1
_exptl_crystal_size_min 0.1
_refine_diff_density_max 0.66
_refine_diff_density_min -0.47
_refine_ls_extinction_method None
_refine_ls_goodness_of_fit_obs 1.20
_refine_ls_hydrogen_treatment refU
_refine_ls_number_parameters 140
_refine_ls_number_reflns 1955
_refine_ls_R_factor_obs .048
_refine_ls_shift/esd_max 0.047
_refine_ls_shift/esd_mean 0.0009
_refine_ls_structure_factor_coef F
_refine_ls_weighting_details 'w = 1/[\s^2^(F) + 0.000225F^2^]'
_refine_ls_weighting_scheme calc
_refine_ls_wR_factor_obs .041
_reflns_number_observed 1955
_reflns_number_total 2815
_reflns_threshold_expression '|F~o~| > 3\s(|F~o~|)'
_cod_data_source_file ta1185.cif
_cod_data_source_block I
_cod_depositor_comments
;
The following automatic conversions were performed:
'_symmetry_cell_setting' value 'Orthorhombic' changed to 'orthorhombic'
according to '/home/saulius/struct/CIF-dictionaries/cif_core.dic'
dictionary named 'cif_core.dic' version 2.4.1 from 2010-06-29.

Automatic conversion script
Id: cif_fix_enum 1527 2010-12-29 10:47:43Z saulius 

The following automatic conversions were performed:

'_atom_site_thermal_displace_type' tag value 'Uij' was replaced with
'Uani' value 17 times.

Automatic conversion script
Id: cif_fix_values 1646 2011-03-28 12:23:43Z adriana 

The following automatic conversions were performed:

'_symmetry_cell_setting' value 'Orthorhombic' changed to
'orthorhombic' according to
/home/saulius/struct/CIF-dictionaries/cif_core.dic dictionary named
'cif_core.dic' version 2.4.1 from 2010-06-29.

Automatic conversion script
Id: cif_fix_values 1715 2011-07-08 13:25:40Z adriana 
;
_cod_original_sg_symbol_H-M 'P n m a       '
_cod_database_code 2006978

loop_
_symmetry_equiv_pos_as_xyz
+X,+Y,+Z
-X,-Y,-Z
-X+0.5,-Y,+Z+0.5
+X+0.5,+Y,-Z+0.5
+X+0.5,-Y+0.5,-Z+0.5
-X+0.5,+Y+0.5,+Z+0.5
-X,+Y+0.5,-Z
+X,-Y+0.5,+Z

loop_
_atom_site_aniso_label
_atom_site_aniso_U_11
_atom_site_aniso_U_22
_atom_site_aniso_U_33
_atom_site_aniso_U_12
_atom_site_aniso_U_13
_atom_site_aniso_U_23
Co1 .0342(2) .0299(2) .0284(2) .0000 .0020(2) .0000
O2 .0454(9) .0398(9) .0355(8) -.0070(7) .0023(7) .0047(7)
O3 .0438(9) .0376(9) .0416(8) .0053(7) .0053(7) -.0051(7)
O4 .1020(10) .0440(10) .0890(10) .0020(10) -.0540(10) -.0140(10)
N5 .045(2) .038(2) .043(2) .000 -.0090(10) .000
N6 .0380(10) .0340(10) .0290(10) .000 .0010(10) .000
C7 .0560(10) .0470(10) .0380(10) -.0140(10) -.0140(10) .0080(10)
C8 .070(2) .0320(10) .0600(10) -.0030(10) -.014(2) -.0060(10)
C9 .0510(10) .0410(10) .0470(10) .0090(10) -.0110(10) -.0130(10)
C10 .083(2) .065(2) .065(2) -.030(2) -.005(2) .022(2)
C11 .076(2) .067(2) .099(3) .023(2) -.002(2) -.034(2)
C12 .045(2) .049(2) .036(2) .000 .004(2) .000
C13 .069(2) .055(2) .035(2) .000 -.008(2) .000
C14 .062(3) .064(2) .050(2) .000 -.023(2) .000
C15 .041(2) .072(3) .066(3) .000 -.010(2) .000
C16 .038(2) .056(2) .042(2) .000 .001(2) .000
C17 .115(5) .143(5) .033(2) .000 -.005(3) .000

loop_
_atom_site_label
_atom_site_fract_x
_atom_site_fract_y
_atom_site_fract_z
_atom_site_U_iso_or_equiv
_atom_site_thermal_displace_type
_atom_site_occupancy
Co1 .62470(3) .2500 .60300(4) .03080(10) Uani 1.000
O2 .54570(10) .16460(10) .6993(2) .0402(5) Uani 1.000
O3 .70330(10) .16450(10) .5063(2) .0410(5) Uani 1.000
O4 .7464(2) .32150(10) .8068(2) .0783(8) Uani 1.000
N5 .7172(2) .2500 .7565(3) .0418(9) Uani 1.000
N6 .5268(2) .2500 .4427(2) .0335(8) Uani 1.000
C7 .5519(2) .0790(2) .6811(2) .0468(8) Uani 1.000
C8 .6191(2) .03590(10) .5935(3) .0538(8) Uani 1.000
C9 .6923(2) .0789(2) .5159(3) .0464(8) Uani 1.000
C10 .4775(3) .0256(2) .7670(3) .0710(10) Uani 1.000
C11 .7671(3) .0249(2) .4336(4) .0810(10) Uani 1.000
C12 .5560(2) .2500 .3060(3) .0430(10) Uani 1.000
C13 .4913(3) .2500 .1932(4) .0530(10) Uani 1.000
C14 .3913(3) .2500 .2238(4) .0590(10) Uani 1.000
C15 .3600(3) .2500 .3616(4) .0600(10) Uani 1.000
C16 .4294(2) .2500 .4698(4) .0450(10) Uani 1.000
C17 .5314(5) .2500 .0411(5) .097(3) Uani 1.000
H8 .6140 -.0288 .5856 .078(8) Uiso 1.000
H10A .4816 -.0388 .7534 .120(10) Uiso 1.000
H10B .4117 .0450 .7417 .16(2) Uiso 1.000
H10C .4887 .0384 .8658 .100(10) Uiso 1.000
H11A .7589 -.0396 .4407 .15(2) Uiso 1.000
H11B .8323 .0404 .4672 .130(10) Uiso 1.000
H11C .7615 .0420 .3354 .110(10) Uiso 1.000
H12 .6260 .2500 .2864 .04(3) Uiso 1.000
H14 .3438 .2500 .1476 .06(2) Uiso 1.000
H15 .2902 .2500 .3832 .076(8) Uiso 1.000
H16 .4076 .2500 .5670 .060(10) Uiso 1.000
H17A .6027 .2500 .0417 .190(10) Uiso 1.000
H17B .5047 .3032 -.0038 .200(10) Uiso 1.000

loop_
_geom_angle_atom_site_label_1
_geom_angle_atom_site_label_2
_geom_angle_atom_site_label_3
_geom_angle_site_symmetry_1
_geom_angle_site_symmetry_3
_geom_angle
_geom_angle_publ_flag
O2 Co1 O2 . 8_555 84.10(10) yes
O2 Co1 O3 . . 95.80(10) yes
O2 Co1 O3 . 8_555 179.80(10) yes
O2 Co1 N5 . . 90.20(10) yes
O2 Co1 N6 . . 89.5(2) yes
O2 Co1 O3 8_555 . 179.80(10) no
O2 Co1 O3 8_555 8_555 95.80(10) no
O3 Co1 O3 . 8_555 84.20(10) no
O3 Co1 N5 . . 89.90(10) yes
O3 Co1 N6 . . 90.3(2) yes
N5 Co1 N6 . . 179.6(2) yes
Co1 O2 C7 . . 124.1(2) no
Co1 O3 C9 . . 124.4(2) no
Co1 N5 O4 . . 120.2(2) yes
O4 N5 O4 . 8_555 119.5(3) yes
Co1 N6 C12 . . 121.9(3) no
Co1 N6 C16 . . 120.1(3) no
C12 N6 C16 . . 118.0(3) no
O2 C7 C8 . . 125.4(3) no
O2 C7 C10 . . 113.7(3) no
C8 C7 C10 . . 121.0(3) no
C7 C8 C9 . . 124.9(3) no
O3 C9 C8 . . 125.1(3) no
O3 C9 C11 . . 114.3(3) no
C8 C9 C11 . . 120.5(3) no
N6 C12 C13 . . 123.6(4) no
C12 C13 C14 . . 117.3(4) no
C12 C13 C17 . . 120.0(4) no
C14 C13 C17 . . 122.7(4) no
C13 C14 C15 . . 120.1(4) no
C14 C15 C16 . . 119.5(4) no
N6 C16 C15 . . 121.5(4) no
C7 C8 H8 . . 117.3(3) no
C9 C8 H8 . . 117.8(3) no
C7 C10 H10A . . 114.0(3) no
C7 C10 H10B . . 108.9(3) no
C7 C10 H10C . . 108.1(3) no
H10A C10 H10B . . 108.3(4) no
H10A C10 H10C . . 108.3(3) no
H10B C10 H10C . . 109.0(4) no
C9 C11 H11A . . 114.4(3) no
C9 C11 H11B . . 108.5(3) no
C9 C11 H11C . . 107.7(3) no
H11A C11 H11B . . 108.5(4) no
H11A C11 H11C . . 108.6(4) no
H11B C11 H11C . . 109.0(4) no
N6 C12 H12 . . 118.1(4) no
C13 C12 H12 . . 118.3(4) no
C13 C14 H14 . . 119.7(4) no
C15 C14 H14 . . 120.3(4) no
C14 C15 H15 . . 120.2(4) no
C16 C15 H15 . . 120.3(4) no
N6 C16 H16 . . 118.8(4) no
C15 C16 H16 . . 119.7(4) no
C13 C17 H17A . . 110.3(5) no
C13 C17 H17B . . 106.2(16) no
H17A C17 H17B . . 112.(2) no
H17B C17 H17B . 8_555 109.5(6) no

loop_
_geom_bond_atom_site_label_1
_geom_bond_atom_site_label_2
_geom_bond_site_symmetry_1
_geom_bond_site_symmetry_2
_geom_bond_distance
_geom_bond_publ_flag
Co1 O2 . . 1.880(2) yes
Co1 O2 . 8_555 1.880(2) no
Co1 O3 . . 1.880(2) yes
Co1 O3 . 8_555 1.880(2) no
Co1 N5 . . 1.905(3) yes
Co1 N5 . 8_555 1.905(3) no
Co1 N6 . . 2.001(3) yes
Co1 N6 . 8_555 2.001(3) no
O2 C7 . . 1.277(3) no
O3 C9 . . 1.274(3) no
O4 N5 . . 1.220(3) yes
O4 N5 . 8_555 1.220(3) no
N6 C12 . . 1.344(4) no
N6 C16 . . 1.335(5) no
C7 C8 . . 1.378(4) no
C7 C10 . . 1.508(5) no
C8 C9 . . 1.380(4) no
C9 C11 . . 1.498(5) no
C12 C13 . . 1.372(5) no
C13 C14 . . 1.376(6) no
C13 C17 . . 1.528(6) no
C14 C15 . . 1.362(6) no
C15 C16 . . 1.381(5) no
C8 H8 . . .959(3) no
C10 H10A . . .960(4) no
C10 H10B . . .960(4) no
C10 H10C . . .960(3) no
C11 H11A . . .960(4) no
C11 H11B . . .960(4) no
C11 H11C . . .960(4) no
C12 H12 . . .959(4) no
C14 H14 . . .960(4) no
C15 H15 . . .961(4) no
C16 H16 . . .960(4) no
C17 H17A . . .959(7) no
C17 H17B . . .96(3) no
C17 H17B . 8_555 .96(3) no
